data_2011701
loop_
_publ_author_name
'Chun, Hyungphil'
'Bernal, Ivan'

_publ_section_title
;
 Conformational isomers of neutral <i>trans</i>-dinitrocobalt(III)
 complexes
;
_journal_issue 1
_journal_name_full 'Acta Crystallographica Section C'
_journal_page_first 33
_journal_page_last 35
_journal_paper_doi 10.1107/S0108270100014463
_journal_volume 57
_journal_year 2001
_chemical_formula_iupac '[Co (C~10~H~20~N3 O)(NO2 )2 ]'
_chemical_formula_moiety 'C10 H20 Co N5 O5'
_chemical_formula_sum 'C10 H20 Co N5 O5'
_chemical_formula_weight 349.24
_chemical_name_systematic
; trans-dinitro[2-hydroxo-4-methyl-5,8,12-triazadodec-2-ene-4-imine]
cobalt(III)
;
_space_group_IT_number 14
_symmetry_cell_setting monoclinic
_symmetry_space_group_name_Hall '-P 2ybc'
_symmetry_space_group_name_H-M 'P 1 21/c 1'
_cell_angle_alpha 90.00
_cell_angle_beta 91.717(7)
_cell_angle_gamma 90.00
_cell_formula_units_Z 4
_cell_length_a 7.375(2)
_cell_length_b 20.065(3)
_cell_length_c 9.8088(9)
_cell_measurement_reflns_used 25
_cell_measurement_temperature 293(2)
_cell_measurement_theta_max 13.47
_cell_measurement_theta_min 8.66
_cell_volume 1450.8(5)
_computing_cell_refinement CAD4-PC
_computing_data_collection 'CAD4-PC (Enraf-Nonius, 1989)'
_computing_data_reduction 'NRCVAX DATRD2 (Le Page & Gabe, 1979)'
_computing_molecular_graphics 'ORTEPIII (Burnett & Johnson, 1996)'
_computing_structure_refinement 'SHELXL93 (Sheldrick, 1993)'
_computing_structure_solution 'SHELXS86 (Sheldrick, 1990)'
_diffrn_ambient_temperature 293(2)
_diffrn_measurement_device 'Enraf-Nonius CAD-4'
_diffrn_measurement_method \w--2\q
_diffrn_radiation_monochromator graphite
_diffrn_radiation_source 'fine-focus sealed tube'
_diffrn_radiation_type 'Mo K\a'
_diffrn_radiation_wavelength .71073
_diffrn_reflns_av_R_equivalents .0150
_diffrn_reflns_av_sigmaI/netI .0342
_diffrn_reflns_limit_h_max 8
_diffrn_reflns_limit_h_min -8
_diffrn_reflns_limit_k_max 23
_diffrn_reflns_limit_k_min 0
_diffrn_reflns_limit_l_max 11
_diffrn_reflns_limit_l_min 0
_diffrn_reflns_number 2702
_diffrn_reflns_theta_max 24.96
_diffrn_reflns_theta_min 2.03
_diffrn_standards_decay_% 0
_diffrn_standards_interval_time 240
_diffrn_standards_number 3
_exptl_absorpt_coefficient_mu 1.213
_exptl_absorpt_correction_T_max .844
_exptl_absorpt_correction_T_min .776
_exptl_absorpt_correction_type psi-scan
_exptl_absorpt_process_details '(NRCVAX ABSORP; Gabe et al., 1989)'
_exptl_crystal_colour 'dark red'
_exptl_crystal_density_diffrn 1.599
_exptl_crystal_density_method 'not measured'
_exptl_crystal_description rod
_exptl_crystal_F_000 728
_exptl_crystal_size_max .60
_exptl_crystal_size_mid .17
_exptl_crystal_size_min .14
_refine_diff_density_max .247
_refine_diff_density_min -.364
_refine_ls_extinction_method none
_refine_ls_goodness_of_fit_all 1.014
_refine_ls_goodness_of_fit_ref 1.122
_refine_ls_hydrogen_treatment refall
_refine_ls_matrix_type full
_refine_ls_number_parameters 270
_refine_ls_number_reflns 2554
_refine_ls_number_restraints 0
_refine_ls_restrained_S_all 1.014
_refine_ls_restrained_S_obs 1.122
_refine_ls_R_factor_all .0514
_refine_ls_R_factor_gt .0260
_refine_ls_shift/esd_mean .000
_refine_ls_shift/su_max -.004
_refine_ls_structure_factor_coef Fsqd
_refine_ls_weighting_details 'w = 1/[\s^2^(Fo^2^)+(0.0428P)^2^] where P=(Fo^2^+2Fc^2^)/3'
_refine_ls_weighting_scheme calc
_refine_ls_wR_factor_all .0697
_refine_ls_wR_factor_ref .0643
_reflns_number_gt 1855
_reflns_number_total 2554
_reflns_threshold_expression I>2\s(I)
_cod_data_source_file da1150.cif
_cod_data_source_block I
_cod_depositor_comments
;
The following automatic conversions were performed:
'_symmetry_cell_setting' value 'Monoclinic' changed to 'monoclinic'
according to '/home/saulius/struct/CIF-dictionaries/cif_core.dic'
dictionary named 'cif_core.dic' version 2.4.1 from 2010-06-29.

Automatic conversion script
Id: cif_fix_enum 1527 2010-12-29 10:47:43Z saulius 

The following automatic conversions were performed:

'_symmetry_cell_setting' value 'Monoclinic' changed to 'monoclinic'
according to /home/saulius/struct/CIF-dictionaries/cif_core.dic
dictionary named 'cif_core.dic' version 2.4.1 from 2010-06-29.

Automatic conversion script
Id: cif_fix_values 1715 2011-07-08 13:25:40Z adriana 
;
_cod_original_cell_volume 1450.8(4)
_cod_original_sg_symbol_H-M 'P 21/c'
_cod_database_code 2011701
_cod_database_fobs_code 2011701

loop_
_symmetry_equiv_pos_as_xyz
'x, y, z'
'-x, y+1/2, -z+1/2'
'-x, -y, -z'
'x, -y-1/2, z-1/2'

loop_
_atom_site_aniso_label
_atom_site_aniso_U_11
_atom_site_aniso_U_22
_atom_site_aniso_U_33
_atom_site_aniso_U_12
_atom_site_aniso_U_13
_atom_site_aniso_U_23
Co .0228(2) .0321(2) .0254(2) -.00557(12) .00108(10) .00118(13)
N1 .0369(11) .0452(12) .0363(11) -.0184(9) -.0002(9) .0056(9)
N2 .0255(10) .0548(13) .0256(9) -.0051(9) .0011(8) -.0028(9)
N3 .0254(9) .0309(10) .0298(10) -.0011(8) .0019(9) .0006(8)
N4 .0319(10) .0418(11) .0340(10) -.0124(9) -.0050(8) .0069(9)
N5 .0300(10) .0390(10) .0281(9) -.0049(8) .0016(8) -.0029(9)
O1 .0300(8) .0292(8) .0432(9) .0000(6) .0038(7) -.0008(7)
O2 .0527(11) .0884(15) .0305(9) .0024(10) -.0054(8) -.0106(10)
O3 .0528(12) .0686(13) .0580(12) .0118(10) -.0202(9) .0068(10)
O4 .0343(9) .0734(13) .0364(9) -.0158(9) -.0049(7) -.0040(8)
O5 .0414(9) .0729(12) .0283(8) -.0129(9) .0072(7) .0037(8)
C1 .049(2) .047(2) .076(2) .0141(14) .001(2) -.016(2)
C2 .0398(13) .0320(13) .0436(13) .0030(10) -.0093(11) -.0011(10)
C3 .058(2) .0281(14) .068(2) -.0045(12) -.0094(14) -.0001(13)
C4 .051(2) .0421(15) .051(2) -.0210(12) -.0115(13) .0127(12)
C5 .084(3) .051(2) .123(4) -.031(2) .002(3) .023(2)
C6 .050(2) .072(2) .044(2) -.034(2) .0115(13) .0024(14)
C7 .0283(13) .078(2) .0392(14) -.0129(13) .0108(11) -.0075(14)
C8 .0311(13) .061(2) .0390(14) .0141(12) .0022(11) -.0023(12)
C9 .0438(14) .0425(15) .0479(15) .0142(13) .0019(12) -.0022(13)
C10 .0417(14) .0326(12) .0434(15) .0073(11) .0052(11) .0058(11)

loop_
_atom_site_label
_atom_site_fract_x
_atom_site_fract_y
_atom_site_fract_z
_atom_site_U_iso_or_equiv
_atom_site_thermal_displace_type
_atom_site_calc_flag
_atom_site_refinement_flags
_atom_site_occupancy
_atom_site_disorder_group
_atom_site_type_symbol
Co .19333(4) .084501(14) .25009(3) .02674(11) Uani d . 1 . Co
N1 .3185(3) .16449(10) .2080(2) .0395(5) Uani d . 1 . N
N2 .4010(2) .03760(10) .1744(2) .0353(5) Uani d . 1 . N
H1N .357(3) .0277(12) .088(3) .044(7) Uiso d . 1 . H
N3 .0611(3) .00080(9) .2815(2) .0287(4) Uani d . 1 . N
H2N -.009(3) .0116(12) .343(3) .039(7) Uiso d . 1 . H
H3N -.004(3) -.0096(11) .209(2) .034(7) Uiso d . 1 . H
N4 .0831(3) .08965(10) .0641(2) .0360(4) Uani d . 1 . N
N5 .2978(2) .08213(9) .4336(2) .0323(4) Uani d . 1 . N
O1 -.0113(2) .12628(7) .32371(15) .0341(4) Uani d . 1 . O
O2 .1471(2) .05617(11) -.0308(2) .0573(5) Uani d . 1 . O
O3 -.0459(3) .12607(10) .0387(2) .0603(5) Uani d . 1 . O
O4 .4535(2) .10143(9) .4583(2) .0482(5) Uani d . 1 . O
O5 .2061(2) .06127(9) .5272(2) .0474(4) Uani d . 1 . O
C1 -.1819(4) .2097(2) .4291(4) .0573(8) Uani d . 1 . C
H1C -.281(5) .196(2) .390(4) .111(16) Uiso d . 1 . H
H2C -.206(5) .2558(19) .430(4) .097(12) Uiso d . 1 . H
H3C -.156(5) .200(2) .521(4) .121(16) Uiso d . 1 . H
C2 -.0198(3) .18921(11) .3490(2) .0387(5) Uani d . 1 . C
C3 .1033(4) .23601(12) .3106(3) .0518(7) Uani d . 1 . C
H4C .080(4) .2809(16) .328(3) .082(10) Uiso d . 1 . H
C4 .2607(4) .22401(13) .2352(3) .0483(7) Uani d . 1 . C
C5 .3635(7) .2840(2) .1864(6) .0861(13) Uani d . 1 . C
H5C .480(7) .286(3) .226(5) .17(2) Uiso d . 1 . H
H6C .304(5) .3206(19) .214(3) .078(12) Uiso d . 1 . H
H7C .367(7) .284(3) .094(5) .16(3) Uiso d . 1 . H
C6 .4764(4) .1518(2) .1238(3) .0551(8) Uani d . 1 . C
H8C .445(4) .1547(13) .024(3) .059(8) Uiso d . 1 . H
H9C .562(4) .1830(13) .136(3) .049(7) Uiso d . 1 . H
C7 .5535(3) .0853(2) .1627(3) .0483(7) Uani d . 1 . C
H10C .615(3) .0858(11) .251(3) .036(6) Uiso d . 1 . H
H11C .635(3) .0667(12) .099(3) .045(7) Uiso d . 1 . H
C8 .4606(3) -.02644(14) .2362(3) .0437(6) Uani d . 1 . C
H12C .561(3) -.0429(11) .183(2) .036(6) Uiso d . 1 . H
H13C .504(3) -.0184(12) .331(2) .042(7) Uiso d . 1 . H
C9 .3109(3) -.07728(13) .2352(3) .0447(6) Uani d . 1 . C
H14C .267(3) -.0846(11) .141(2) .035(6) Uiso d . 1 . H
H15C .360(3) -.1202(14) .267(2) .049(7) Uiso d . 1 . H
C10 .1575(4) -.06063(12) .3272(3) .0391(6) Uani d . 1 . C
H16C .200(3) -.0543(12) .421(3) .042(7) Uiso d . 1 . H
H17C .070(4) -.0954(12) .330(2) .043(7) Uiso d . 1 . H

loop_
_atom_type_symbol
_atom_type_description
_atom_type_scat_dispersion_real
_atom_type_scat_dispersion_imag
_atom_type_scat_source
C C .0033 .0016 'International Tables Vol C Tables 4.2.6.8 and 6.1.1.4'
H H .0000 .0000 'International Tables Vol C Tables 4.2.6.8 and 6.1.1.4'
N N .0061 .0033 'International Tables Vol C Tables 4.2.6.8 and 6.1.1.4'
O O .0106 .0060 'International Tables Vol C Tables 4.2.6.8 and 6.1.1.4'
Co Co .3494 .9721 'International Tables Vol C Tables 4.2.6.8 and 6.1.1.4'

loop_
_geom_angle_atom_site_label_1
_geom_angle_atom_site_label_2
_geom_angle_atom_site_label_3
_geom_angle
_geom_angle_publ_flag
O1 Co N1 96.13(8) yes
O1 Co N5 87.46(7) yes
N1 Co N5 92.31(8) no
O1 Co N2 177.67(7) yes
N1 Co N2 86.19(9) no
N5 Co N2 92.68(8) no
O1 Co N3 85.05(7) no
N1 Co N3 176.48(8) yes
N5 Co N3 91.05(8) no
N2 Co N3 92.62(8) no
O1 Co N4 91.05(8) no
N1 Co N4 86.83(8) yes
N5 Co N4 178.19(8) yes
N2 Co N4 88.85(8) no
N3 Co N4 89.84(8) no
C4 N1 C6 123.0(2) no
C4 N1 Co 124.6(2) no
C6 N1 Co 111.9(2) no
C8 N2 C7 112.0(2) no
C8 N2 Co 119.11(15) no
C7 N2 Co 108.8(2) no
C8 N2 H1N 106.4(15) no
C7 N2 H1N 108.3(15) no
Co N2 H1N 101.2(15) no
C10 N3 Co 121.3(2) no
C10 N3 H2N 107.5(16) no
Co N3 H2N 102.3(17) no
C10 N3 H3N 107.2(15) no
Co N3 H3N 109.9(15) no
H2N N3 H3N 108(2) no
O3 N4 O2 118.6(2) no
O3 N4 Co 121.1(2) no
O2 N4 Co 120.3(2) no
O4 N5 O5 119.4(2) no
O4 N5 Co 121.25(14) no
O5 N5 Co 119.34(14) no
C2 O1 Co 123.55(15) no
C2 C1 H1C 111(3) no
C2 C1 H2C 115(2) no
H1C C1 H2C 99(3) no
C2 C1 H3C 108(2) no
H1C C1 H3C 121(4) no
H2C C1 H3C 103(3) no
O1 C2 C3 125.7(2) yes
O1 C2 C1 114.3(2) no
C3 C2 C1 120.0(2) no
C2 C3 C4 126.1(2) yes
C2 C3 H4C 119(2) no
C4 C3 H4C 115(2) no
N1 C4 C3 122.9(2) yes
N1 C4 C5 119.9(3) no
C3 C4 C5 117.2(3) no
C4 C5 H5C 111(3) no
C4 C5 H6C 108(2) no
H5C C5 H6C 107(4) no
C4 C5 H7C 110(3) no
H5C C5 H7C 111(4) no
H6C C5 H7C 110(4) no
N1 C6 C7 108.2(2) no
N1 C6 H8C 112.2(15) no
C7 C6 H8C 112.1(16) no
N1 C6 H9C 112.0(17) no
C7 C6 H9C 109.3(17) no
H8C C6 H9C 103(2) no
N2 C7 C6 108.2(2) no
N2 C7 H10C 105.9(14) no
C6 C7 H10C 112.6(14) no
N2 C7 H11C 106.9(15) no
C6 C7 H11C 114.9(15) no
H10C C7 H11C 108(2) no
N2 C8 C9 112.1(2) no
N2 C8 H12C 107.2(13) no
C9 C8 H12C 109.6(13) no
N2 C8 H13C 109.1(14) no
C9 C8 H13C 109.4(14) no
H12C C8 H13C 109.4(18) no
C8 C9 C10 114.2(2) no
C8 C9 H14C 109.3(13) no
C10 C9 H14C 111.4(14) no
C8 C9 H15C 109.2(15) no
C10 C9 H15C 106.5(14) no
H14C C9 H15C 105.9(19) no
N3 C10 C9 111.4(2) no
N3 C10 H16C 108.4(14) no
C9 C10 H16C 111.6(14) no
N3 C10 H17C 107.4(15) no
C9 C10 H17C 112.3(15) no
H16C C10 H17C 105(2) no

loop_
_geom_bond_atom_site_label_1
_geom_bond_atom_site_label_2
_geom_bond_site_symmetry_2
_geom_bond_distance
_geom_bond_publ_flag
Co O1 . 1.8886(15) yes
Co N1 . 1.903(2) yes
Co N5 . 1.937(2) yes
Co N2 . 1.962(2) yes
Co N3 . 1.971(2) yes
Co N4 . 1.977(2) yes
N1 C4 . 1.298(3) yes
N1 C6 . 1.471(3) no
N2 C8 . 1.482(3) no
N2 C7 . 1.484(3) no
N2 H1N . .92(2) no
N3 C10 . 1.485(3) no
N3 H2N . .83(2) no
N3 H3N . .87(2) no
N4 O3 . 1.219(3) no
N4 O2 . 1.252(3) no
N5 O4 . 1.229(2) no
N5 O5 . 1.230(2) no
O1 C2 . 1.289(3) yes
C1 C2 . 1.506(4) no
C1 H1C . .86(4) no
C1 H2C . .94(4) no
C1 H3C . .94(4) no
C2 C3 . 1.367(4) yes
C3 C4 . 1.416(4) yes
C3 H4C . .93(3) no
C4 C5 . 1.508(4) no
C5 H5C . .93(5) no
C5 H6C . .90(4) no
C5 H7C . .91(5) no
C6 C7 . 1.495(4) no
C6 H8C . 1.00(3) no
C6 H9C . .89(3) no
C7 H10C . .96(2) no
C7 H11C . .96(2) no
C8 C9 . 1.503(4) no
C8 H12C . .97(2) no
C8 H13C . .99(2) no
C9 C10 . 1.506(3) no
C9 H14C . .98(2) no
C9 H15C . .98(3) no
C10 H16C . .97(2) no
C10 H17C . .95(3) no

loop_
_geom_hbond_atom_site_label_D
_geom_hbond_atom_site_label_H
_geom_hbond_atom_site_label_A
_geom_hbond_site_symmetry_A
_geom_hbond_distance_DH
_geom_hbond_distance_HA
_geom_hbond_distance_DA
_geom_hbond_angle_DHA
_geom_hbond_publ_flag
N3 H2N O5 3_556 .83(2) 2.45(2) 3.029(3) 127.8(2.1) no
N3 H3N O2 3_555 .87(2) 2.22(2) 3.080(3) 168.5(2.1) no
